data_4084012
loop_
_publ_author_name
'Li, Ying-Zhou'
'Ganguly, Rakesh'
'Leong, Weng Kee'

_publ_section_title
;
 Binuclear Oxidative Addition of Sb--Cl Bonds: A Facile Synthetic Route to
 Main Group--Transition Element Clusters and Rings
;
_journal_issue 14
_journal_name_full Organometallics
_journal_page_first 3867
_journal_paper_doi 10.1021/om500565d
_journal_volume 33
_journal_year 2014
_chemical_formula_sum 'C22 H10 Cl O10 Os3 Sb'
_chemical_formula_weight 1162.10
_chemical_name_systematic
; 
 ? 
;
_space_group_IT_number 2
_symmetry_cell_setting triclinic
_symmetry_space_group_name_Hall '-P 1'
_symmetry_space_group_name_H-M 'P -1'
_atom_sites_solution_hydrogens geom
_atom_sites_solution_primary direct
_atom_sites_solution_secondary difmap
_audit_creation_method SHELXL-97
_cell_angle_alpha 82.944(3)
_cell_angle_beta 84.716(2)
_cell_angle_gamma 84.485(2)
_cell_formula_units_Z 2
_cell_length_a 9.1927(8)
_cell_length_b 12.0103(8)
_cell_length_c 12.4195(9)
_cell_measurement_reflns_used 9929
_cell_measurement_temperature 103(2)
_cell_measurement_theta_max 28.34
_cell_measurement_theta_min 2.24
_cell_volume 1350.04(18)
_computing_cell_refinement 'Bruker SAINT'
_computing_data_collection 'Bruker APEX2'
_computing_data_reduction 'Bruker SAINT'
_computing_molecular_graphics 'Bruker SHELXTL'
_computing_publication_material 'Bruker SHELXTL'
_computing_structure_refinement 'SHELXL-97 (Sheldrick, 1997)'
_computing_structure_solution 'SHELXS-97 (Sheldrick, 1990)'
_diffrn_ambient_temperature 103(2)
_diffrn_measured_fraction_theta_full 0.984
_diffrn_measured_fraction_theta_max 0.984
_diffrn_measurement_device_type 'Bruker APEX-II CCD'
_diffrn_measurement_method '\f and \w scans'
_diffrn_radiation_monochromator graphite
_diffrn_radiation_source 'fine-focus sealed tube'
_diffrn_radiation_type MoK\a
_diffrn_radiation_wavelength 0.71073
_diffrn_reflns_av_R_equivalents 0.0298
_diffrn_reflns_av_sigmaI/netI 0.0356
_diffrn_reflns_limit_h_max 12
_diffrn_reflns_limit_h_min -11
_diffrn_reflns_limit_k_max 15
_diffrn_reflns_limit_k_min -16
_diffrn_reflns_limit_l_max 12
_diffrn_reflns_limit_l_min -16
_diffrn_reflns_number 15852
_diffrn_reflns_theta_full 28.33
_diffrn_reflns_theta_max 28.33
_diffrn_reflns_theta_min 2.23
_diffrn_standards_number 0
_exptl_absorpt_coefficient_mu 15.212
_exptl_absorpt_correction_T_max 0.2626
_exptl_absorpt_correction_T_min 0.1212
_exptl_absorpt_correction_type multi-scan
_exptl_absorpt_process_details sadabs
_exptl_crystal_colour yellow
_exptl_crystal_density_diffrn 2.859
_exptl_crystal_density_method 'not measured'
_exptl_crystal_description block
_exptl_crystal_F_000 1036
_exptl_crystal_size_max 0.24
_exptl_crystal_size_mid 0.18
_exptl_crystal_size_min 0.12
_refine_diff_density_max 1.533
_refine_diff_density_min -2.797
_refine_diff_density_rms 0.530
_refine_ls_extinction_method none
_refine_ls_goodness_of_fit_ref 1.294
_refine_ls_hydrogen_treatment constr
_refine_ls_matrix_type full
_refine_ls_number_parameters 334
_refine_ls_number_reflns 6625
_refine_ls_number_restraints 0
_refine_ls_restrained_S_all 1.294
_refine_ls_R_factor_all 0.0275
_refine_ls_R_factor_gt 0.0235
_refine_ls_shift/su_max 0.001
_refine_ls_shift/su_mean 0.000
_refine_ls_structure_factor_coef Fsqd
_refine_ls_weighting_details 'calc w=1/[\s^2^(Fo^2^)+(0.0408P)^2^+0.0000P] where P=(Fo^2^+2Fc^2^)/3'
_refine_ls_weighting_scheme calc
_refine_ls_wR_factor_gt 0.0646
_refine_ls_wR_factor_ref 0.0839
_reflns_number_gt 6169
_reflns_number_total 6625
_reflns_threshold_expression >2sigma(I)
_cod_data_source_file om500565d_si_003.cif
_cod_data_source_block lwk148s
_cod_depositor_comments
;
The following automatic conversions were performed:

'_symmetry_cell_setting' value 'Triclinic' changed to 'triclinic'
according to
/usr/data/users/saulius/crontab/automatic-downloads/rss-feeds/ACS/lib/dictionaries/cif_core.dic
dictionary named 'cif_core.dic' version 2.4.2 from 2011-04-26.

Automatic conversion script
Id: cif_fix_values 2281 2013-09-26 08:29:07Z andrius 

 Adding full bibliography for 4084009--4084020.cif.
;
_cod_original_sg_symbol_H-M P-1
_cod_database_code 4084012

loop_
_symmetry_equiv_pos_as_xyz
'x, y, z'
'-x, -y, -z'

loop_
_atom_site_label
_atom_site_type_symbol
_atom_site_fract_x
_atom_site_fract_y
_atom_site_fract_z
_atom_site_U_iso_or_equiv
_atom_site_adp_type
_atom_site_occupancy
_atom_site_symmetry_multiplicity
_atom_site_calc_flag
_atom_site_refinement_flags
Os1 Os 0.64947(2) 0.703549(18) 0.885455(17) 0.00838(7) Uani 1 1 d .
Os2 Os 1.03172(2) 0.671763(18) 0.806821(17) 0.00849(7) Uani 1 1 d .
Os3 Os 0.85918(2) 0.872388(18) 0.870900(18) 0.00921(7) Uani 1 1 d .
Sb1 Sb 0.79737(4) 0.65951(3) 0.69936(3) 0.00890(9) Uani 1 1 d .
C1 C 0.5186(6) 0.8187(5) 0.8274(5) 0.0149(12) Uani 1 1 d .
C2 C 0.5882(6) 0.7302(5) 1.0354(5) 0.0136(12) Uani 1 1 d .
C3 C 0.5251(7) 0.5856(5) 0.8779(5) 0.0149(12) Uani 1 1 d .
C4 C 1.1627(6) 0.6936(5) 0.9152(5) 0.0138(12) Uani 1 1 d .
C5 C 1.1301(6) 0.5325(5) 0.7622(5) 0.0149(12) Uani 1 1 d .
C6 C 1.1300(7) 0.7657(5) 0.6981(5) 0.0139(12) Uani 1 1 d .
C7 C 0.8249(7) 0.9316(5) 0.7205(5) 0.0148(12) Uani 1 1 d .
C8 C 1.0355(7) 0.9482(5) 0.8638(5) 0.0137(12) Uani 1 1 d .
C9 C 0.7162(7) 0.9850(5) 0.9261(5) 0.0180(13) Uani 1 1 d .
C10 C 0.8910(7) 0.7979(5) 1.0159(5) 0.0144(12) Uani 1 1 d .
C11 C 0.7543(7) 0.7556(5) 0.5500(5) 0.0142(12) Uani 1 1 d .
C12 C 0.8629(8) 0.7567(6) 0.4638(5) 0.0208(14) Uani 1 1 d .
H12 H 0.9565 0.7176 0.4736 0.025 Uiso 1 1 calc R
C13 C 0.8335(9) 0.8153(6) 0.3632(6) 0.0279(16) Uani 1 1 d .
H13 H 0.9078 0.8166 0.3047 0.034 Uiso 1 1 calc R
C14 C 0.6976(8) 0.8717(6) 0.3476(6) 0.0260(15) Uani 1 1 d .
H14 H 0.6774 0.9100 0.2783 0.031 Uiso 1 1 calc R
C15 C 0.5902(7) 0.8719(6) 0.4345(6) 0.0208(14) Uani 1 1 d .
H15 H 0.4973 0.9122 0.4250 0.025 Uiso 1 1 calc R
C16 C 0.6185(7) 0.8140(5) 0.5339(5) 0.0177(13) Uani 1 1 d .
H16 H 0.5442 0.8138 0.5924 0.021 Uiso 1 1 calc R
C17 C 0.7682(6) 0.4960(5) 0.6572(5) 0.0132(12) Uani 1 1 d .
C18 C 0.7112(8) 0.4844(5) 0.5601(6) 0.0221(14) Uani 1 1 d .
H18 H 0.6883 0.5488 0.5102 0.027 Uiso 1 1 calc R
C19 C 0.6875(9) 0.3772(6) 0.5361(7) 0.0316(17) Uani 1 1 d .
H19 H 0.6477 0.3686 0.4699 0.038 Uiso 1 1 calc R
C20 C 0.7222(8) 0.2832(6) 0.6091(7) 0.0263(16) Uani 1 1 d .
H20 H 0.7081 0.2103 0.5919 0.032 Uiso 1 1 calc R
C21 C 0.7767(8) 0.2950(6) 0.7058(6) 0.0246(15) Uani 1 1 d .
H21 H 0.7987 0.2303 0.7557 0.030 Uiso 1 1 calc R
C22 C 0.7995(7) 0.3998(5) 0.7309(5) 0.0178(13) Uani 1 1 d .
H22 H 0.8366 0.4075 0.7983 0.021 Uiso 1 1 calc R
Cl2 Cl 0.85950(14) 0.56913(11) 0.94497(11) 0.0105(3) Uani 1 1 d .
O1 O 0.4380(5) 0.8882(4) 0.7907(4) 0.0239(11) Uani 1 1 d .
O2 O 0.5541(5) 0.7439(4) 1.1227(4) 0.0232(10) Uani 1 1 d .
O3 O 0.4480(5) 0.5184(4) 0.8699(4) 0.0223(10) Uani 1 1 d .
O4 O 1.2377(5) 0.7083(4) 0.9777(4) 0.0190(10) Uani 1 1 d .
O5 O 1.1921(5) 0.4541(4) 0.7332(4) 0.0258(11) Uani 1 1 d .
O6 O 1.1870(6) 0.8251(4) 0.6331(4) 0.0255(11) Uani 1 1 d .
O7 O 0.8076(6) 0.9774(4) 0.6362(4) 0.0314(12) Uani 1 1 d .
O8 O 1.1385(5) 0.9929(4) 0.8633(4) 0.0200(10) Uani 1 1 d .
O9 O 0.6362(5) 1.0528(4) 0.9578(4) 0.0278(11) Uani 1 1 d .
O10 O 0.9133(5) 0.7571(4) 1.1017(4) 0.0203(10) Uani 1 1 d .

loop_
_atom_site_aniso_label
_atom_site_aniso_U_11
_atom_site_aniso_U_22
_atom_site_aniso_U_33
_atom_site_aniso_U_23
_atom_site_aniso_U_13
_atom_site_aniso_U_12
Os1 0.01026(11) 0.00791(11) 0.00627(11) 0.00086(8) -0.00032(8) 0.00028(8)
Os2 0.01072(11) 0.00819(11) 0.00648(11) -0.00124(8) -0.00052(8) -0.00004(8)
Os3 0.01370(12) 0.00669(11) 0.00715(11) -0.00100(8) -0.00080(8) -0.00028(8)
Sb1 0.01277(18) 0.00868(18) 0.00517(18) -0.00013(13) -0.00142(13) -0.00068(14)
C1 0.015(3) 0.014(3) 0.015(3) 0.000(2) 0.000(2) -0.003(2)
C2 0.011(3) 0.012(3) 0.016(3) -0.001(2) 0.001(2) 0.002(2)
C3 0.017(3) 0.015(3) 0.012(3) 0.003(2) -0.003(2) 0.001(2)
C4 0.015(3) 0.011(3) 0.015(3) -0.003(2) 0.002(2) 0.001(2)
C5 0.015(3) 0.016(3) 0.014(3) -0.002(2) 0.001(2) -0.004(2)
C6 0.017(3) 0.014(3) 0.012(3) -0.007(2) -0.002(2) 0.001(2)
C7 0.024(3) 0.008(3) 0.014(3) -0.002(2) -0.005(2) -0.002(2)
C8 0.022(3) 0.013(3) 0.006(3) -0.002(2) 0.000(2) 0.001(2)
C9 0.019(3) 0.017(3) 0.017(3) -0.004(2) -0.002(2) 0.002(2)
C10 0.016(3) 0.015(3) 0.012(3) -0.003(2) -0.001(2) -0.001(2)
C11 0.019(3) 0.015(3) 0.008(3) 0.003(2) -0.005(2) 0.002(2)
C12 0.026(3) 0.022(3) 0.012(3) 0.001(3) -0.002(3) 0.007(3)
C13 0.038(4) 0.031(4) 0.010(3) 0.005(3) 0.002(3) 0.006(3)
C14 0.036(4) 0.025(4) 0.016(3) 0.003(3) -0.009(3) 0.002(3)
C15 0.021(3) 0.019(3) 0.022(3) 0.004(3) -0.006(3) -0.002(3)
C16 0.019(3) 0.018(3) 0.016(3) 0.001(2) -0.004(2) -0.001(2)
C17 0.018(3) 0.007(3) 0.015(3) -0.005(2) 0.001(2) -0.003(2)
C18 0.032(4) 0.013(3) 0.024(4) -0.008(3) -0.011(3) 0.001(3)
C19 0.044(4) 0.028(4) 0.029(4) -0.017(3) -0.012(3) -0.007(3)
C20 0.027(4) 0.013(3) 0.041(5) -0.008(3) 0.001(3) -0.007(3)
C21 0.027(4) 0.012(3) 0.032(4) 0.005(3) 0.003(3) -0.001(3)
C22 0.024(3) 0.016(3) 0.012(3) 0.001(2) -0.001(2) -0.001(2)
Cl2 0.0134(6) 0.0090(6) 0.0081(6) 0.0013(5) -0.0011(5) 0.0016(5)
O1 0.023(2) 0.023(2) 0.023(3) 0.003(2) -0.007(2) 0.010(2)
O2 0.032(3) 0.028(3) 0.009(2) -0.0044(19) 0.0059(18) -0.002(2)
O3 0.021(2) 0.020(2) 0.027(3) -0.003(2) -0.0043(19) -0.0093(19)
O4 0.016(2) 0.025(2) 0.019(2) -0.0078(19) -0.0063(18) -0.0030(18)
O5 0.030(3) 0.018(2) 0.030(3) -0.011(2) -0.001(2) 0.004(2)
O6 0.039(3) 0.021(2) 0.016(2) -0.001(2) 0.007(2) -0.013(2)
O7 0.061(4) 0.018(2) 0.017(3) 0.004(2) -0.015(2) -0.008(2)
O8 0.021(2) 0.019(2) 0.021(2) -0.0043(19) 0.0002(18) -0.0080(19)
O9 0.025(3) 0.022(3) 0.035(3) -0.009(2) 0.002(2) 0.008(2)
O10 0.030(2) 0.020(2) 0.010(2) 0.0011(18) -0.0018(18) -0.0006(19)

loop_
_atom_type_symbol
_atom_type_description
_atom_type_scat_dispersion_real
_atom_type_scat_dispersion_imag
_atom_type_scat_source
C C 0.0033 0.0016 'International Tables Vol C Tables 4.2.6.8 and 6.1.1.4'
H H 0.0000 0.0000 'International Tables Vol C Tables 4.2.6.8 and 6.1.1.4'
O O 0.0106 0.0060 'International Tables Vol C Tables 4.2.6.8 and 6.1.1.4'
Os Os -1.2165 7.6030 'International Tables Vol C Tables 4.2.6.8 and 6.1.1.4'
Sb Sb -0.5866 1.5461 'International Tables Vol C Tables 4.2.6.8 and 6.1.1.4'
Cl Cl 0.1484 0.1585 'International Tables Vol C Tables 4.2.6.8 and 6.1.1.4'

loop_
_geom_angle_atom_site_label_1
_geom_angle_atom_site_label_2
_geom_angle_atom_site_label_3
_geom_angle
C1 Os1 C3 94.9(3)
C1 Os1 C2 93.4(3)
C3 Os1 C2 97.1(3)
C1 Os1 Cl2 169.79(19)
C3 Os1 Cl2 93.34(18)
C2 Os1 Cl2 91.50(17)
C1 Os1 Sb1 97.43(19)
C3 Os1 Sb1 90.84(18)
C2 Os1 Sb1 165.99(17)
Cl2 Os1 Sb1 76.47(3)
C1 Os1 Os3 86.63(18)
C3 Os1 Os3 172.36(18)
C2 Os1 Os3 90.26(18)
Cl2 Os1 Os3 84.39(3)
Sb1 Os1 Os3 81.540(11)
C6 Os2 C5 95.1(2)
C6 Os2 C4 92.8(3)
C5 Os2 C4 97.8(3)
C6 Os2 Cl2 169.66(18)
C5 Os2 Cl2 92.57(18)
C4 Os2 Cl2 93.02(18)
C6 Os2 Sb1 96.45(18)
C5 Os2 Sb1 93.84(18)
C4 Os2 Sb1 164.47(17)
Cl2 Os2 Sb1 76.12(3)
C6 Os2 Os3 87.68(17)
C5 Os2 Os3 174.77(18)
C4 Os2 Os3 86.48(17)
Cl2 Os2 Os3 84.13(3)
Sb1 Os2 Os3 81.445(11)
C8 Os3 C9 100.7(3)
C8 Os3 C10 92.1(3)
C9 Os3 C10 92.8(3)
C8 Os3 C7 91.6(3)
C9 Os3 C7 91.2(3)
C10 Os3 C7 174.0(2)
C8 Os3 Os1 164.29(18)
C9 Os3 Os1 93.7(2)
C10 Os3 Os1 80.85(18)
C7 Os3 Os1 94.39(18)
C8 Os3 Os2 89.82(17)
C9 Os3 Os2 168.5(2)
C10 Os3 Os2 82.10(17)
C7 Os3 Os2 93.13(17)
Os1 Os3 Os2 75.386(10)
C11 Sb1 C17 99.0(2)
C11 Sb1 Os1 121.82(16)
C17 Sb1 Os1 113.04(16)
C11 Sb1 Os2 124.58(17)
C17 Sb1 Os2 115.40(17)
Os1 Sb1 Os2 83.960(14)
O1 C1 Os1 178.9(6)
O2 C2 Os1 178.8(6)
O3 C3 Os1 176.9(6)
O4 C4 Os2 178.7(5)
O5 C5 Os2 176.8(6)
O6 C6 Os2 178.0(6)
O7 C7 Os3 172.4(5)
O8 C8 Os3 177.7(5)
O9 C9 Os3 177.8(6)
O10 C10 Os3 177.4(6)
C16 C11 C12 119.2(6)
C16 C11 Sb1 121.7(4)
C12 C11 Sb1 119.1(4)
C13 C12 C11 119.7(6)
C14 C13 C12 120.7(7)
C13 C14 C15 119.4(6)
C16 C15 C14 120.2(6)
C15 C16 C11 120.9(6)
C18 C17 C22 119.5(6)
C18 C17 Sb1 120.4(5)
C22 C17 Sb1 120.0(4)
C17 C18 C19 119.5(6)
C20 C19 C18 119.9(7)
C21 C20 C19 120.5(6)
C20 C21 C22 120.3(7)
C21 C22 C17 120.2(6)
Os1 Cl2 Os2 90.33(4)

loop_
_geom_bond_atom_site_label_1
_geom_bond_atom_site_label_2
_geom_bond_distance
Os1 C1 1.864(6)
Os1 C3 1.920(6)
Os1 C2 1.951(6)
Os1 Cl2 2.5002(13)
Os1 Sb1 2.6559(5)
Os1 Os3 2.9083(4)
Os2 C6 1.874(6)
Os2 C5 1.941(6)
Os2 C4 1.943(6)
Os2 Cl2 2.5149(13)
Os2 Sb1 2.6614(5)
Os2 Os3 2.9085(3)
Os3 C8 1.924(6)
Os3 C9 1.935(6)
Os3 C10 1.944(6)
Os3 C7 1.958(6)
Sb1 C11 2.109(6)
Sb1 C17 2.141(6)
C1 O1 1.142(7)
C2 O2 1.128(7)
C3 O3 1.142(8)
C4 O4 1.125(8)
C5 O5 1.133(7)
C6 O6 1.134(8)
C7 O7 1.138(8)
C8 O8 1.132(7)
C9 O9 1.127(7)
C10 O10 1.144(8)
C11 C16 1.391(8)
C11 C12 1.396(9)
C12 C13 1.393(9)
C13 C14 1.381(10)
C14 C15 1.394(10)
C15 C16 1.374(9)
C17 C18 1.386(9)
C17 C22 1.406(8)
C18 C19 1.398(9)
C19 C20 1.390(11)
C20 C21 1.371(11)
C21 C22 1.374(9)
